data_7107156
loop_
_publ_author_name
'Shubin Zhao'
'Rui-Yao Wang'
'Ha Nguyen'
'Jennifer J. Becker'
'Michel R. Gagne'

_publ_section_title
;
 Electrophilic fluorination of cationic Pt-aryl complexes
;
_journal_name_full Chem.Commun.
_journal_page_first 443
_journal_paper_doi 10.1039/c1cc15006e
_journal_volume 48
_journal_year 2012
_chemical_formula_sum 'C49 H48 B F5 N O2 P3 Pt'
_chemical_formula_weight 1076.69
_chemical_name_systematic
;

?

;
_space_group_IT_number 15
_symmetry_cell_setting monoclinic
_symmetry_space_group_name_Hall '-C 2yc'
_symmetry_space_group_name_H-M 'C 1 2/c 1'
_atom_sites_solution_hydrogens geom
_atom_sites_solution_primary direct
_atom_sites_solution_secondary difmap
_audit_creation_method SHELXL-97
_cell_angle_alpha 90.00
_cell_angle_beta 116.680(1)
_cell_angle_gamma 90.00
_cell_formula_units_Z 8
_cell_length_a 31.7695(19)
_cell_length_b 10.0332(6)
_cell_length_c 33.988(3)
_cell_measurement_reflns_used 8080
_cell_measurement_temperature 180(2)
_cell_measurement_theta_max 27.22
_cell_measurement_theta_min 2.36
_cell_volume 9680.2(12)
_computing_cell_refinement 'SAINT (Bruker, 2009)'
_computing_data_collection 'APEX2 (Bruker, 2010)'
_computing_data_reduction 'SAINT (Bruker, 2009)'
_computing_molecular_graphics 'SHELXTL (Sheldrick, 2008)'
_computing_publication_material 'SHELXTL (Sheldrick, 2008)'
_computing_structure_refinement 'SHELXL-97 (Sheldrick, 1997)'
_computing_structure_solution 'SHELXS-97 (Sheldrick, 1990)'
_diffrn_ambient_temperature 180(2)
_diffrn_measured_fraction_theta_full 0.987
_diffrn_measured_fraction_theta_max 0.987
_diffrn_measurement_device_type 'Bruker APEX-II CCD'
_diffrn_measurement_method '\f and \w scans'
_diffrn_radiation_monochromator graphite
_diffrn_radiation_source 'fine-focus sealed tube'
_diffrn_radiation_type MoK\a
_diffrn_radiation_wavelength 0.71073
_diffrn_reflns_av_R_equivalents 0.0255
_diffrn_reflns_av_sigmaI/netI 0.0377
_diffrn_reflns_limit_h_max 39
_diffrn_reflns_limit_h_min -35
_diffrn_reflns_limit_k_max 12
_diffrn_reflns_limit_k_min -12
_diffrn_reflns_limit_l_max 41
_diffrn_reflns_limit_l_min -41
_diffrn_reflns_number 18908
_diffrn_reflns_theta_full 26.00
_diffrn_reflns_theta_max 26.00
_diffrn_reflns_theta_min 3.57
_diffrn_standards_number 0
_exptl_absorpt_coefficient_mu 3.056
_exptl_absorpt_correction_T_max 0.7921
_exptl_absorpt_correction_T_min 0.5155
_exptl_absorpt_correction_type multi-scan
_exptl_absorpt_process_details 'SADABS (Bruker, 2008)'
_exptl_crystal_colour colorless
_exptl_crystal_density_diffrn 1.478
_exptl_crystal_density_method 'not measured'
_exptl_crystal_description prism
_exptl_crystal_F_000 4304
_exptl_crystal_size_max 0.25
_exptl_crystal_size_mid 0.10
_exptl_crystal_size_min 0.08
_platon_squeeze_details
;
Difference electron density maps revealed the presence of disordered
solvate molecules, acetonitrile and water, which were ultimately modeled
through the use of the SQUEEZE subroutine of the PLATON software suite.
PLATON Reference: P. v.d. Sluis & A.L. Spek. Acta Cryst. (1990), A46, 194.
Four solvent accessible void per lattice were found. Each comprises a
total volume of 533 A3 and contributing a total of 53 electrons.
The void was thus assigned to one acetonitrile and four water, which
contribute 22 + 4x8 = 54 electrons, and ocuppy about 140 A3 in space.
The larger volume of the void may be a result of the severely disorder
of the water molecules. The contributions have been included in all derived
crystal quantities although the precise composition of the lattice solvate
is somewhat speculative.
;
_refine_diff_density_max 0.915
_refine_diff_density_min -0.641
_refine_diff_density_rms 0.086
_refine_ls_extinction_method none
_refine_ls_goodness_of_fit_ref 1.045
_refine_ls_hydrogen_treatment constr
_refine_ls_matrix_type full
_refine_ls_number_parameters 514
_refine_ls_number_reflns 9401
_refine_ls_number_restraints 46
_refine_ls_restrained_S_all 1.051
_refine_ls_R_factor_all 0.0374
_refine_ls_R_factor_gt 0.0302
_refine_ls_shift/su_max 0.001
_refine_ls_shift/su_mean 0.000
_refine_ls_structure_factor_coef Fsqd
_refine_ls_weighting_details 'calc w=1/[\s^2^(Fo^2^)+(0.0310P)^2^+15.6600P] where P=(Fo^2^+2Fc^2^)/3'
_refine_ls_weighting_scheme calc
_refine_ls_wR_factor_gt 0.0685
_refine_ls_wR_factor_ref 0.0707
_reflns_number_gt 8159
_reflns_number_total 9401
_reflns_threshold_expression >2sigma(I)
_cod_data_source_file c1cc15006e.txt
_cod_data_source_block zsnew01a
_cod_original_sg_symbol_H-M C2/c
_cod_database_code 7107156

loop_
_symmetry_equiv_pos_as_xyz
'x, y, z'
'-x, y, -z+1/2'
'x+1/2, y+1/2, z'
'-x+1/2, y+1/2, -z+1/2'
'-x, -y, -z'
'x, -y, z-1/2'
'-x+1/2, -y+1/2, -z'
'x+1/2, -y+1/2, z-1/2'

loop_
_atom_site_label
_atom_site_type_symbol
_atom_site_fract_x
_atom_site_fract_y
_atom_site_fract_z
_atom_site_U_iso_or_equiv
_atom_site_adp_type
_atom_site_occupancy
_atom_site_symmetry_multiplicity
_atom_site_calc_flag
_atom_site_refinement_flags
_atom_site_disorder_assembly
_atom_site_disorder_group
Pt1 Pt 0.165800(5) 0.847154(13) 0.097737(4) 0.02386(5) Uani 1 1 d . . .
P1 P 0.18037(3) 0.98743(9) 0.04957(3) 0.0279(2) Uani 1 1 d . . .
P2 P 0.08598(3) 0.90584(10) 0.05203(3) 0.0302(2) Uani 1 1 d . . .
P3 P 0.13725(3) 0.75522(10) 0.14468(3) 0.0262(2) Uani 1 1 d . . .
F1 F 0.16320(7) 1.0253(2) 0.12888(6) 0.0317(5) Uani 1 1 d . . .
C1 C 0.13656(13) 1.1182(4) 0.03973(13) 0.0341(9) Uani 1 1 d . . .
H1A H 0.1457 1.1700 0.0672 0.041 Uiso 1 1 calc R . .
H1B H 0.1364 1.1797 0.0169 0.041 Uiso 1 1 calc R . .
C2 C 0.08691(14) 1.0632(4) 0.02485(13) 0.0376(9) Uani 1 1 d . . .
H2A H 0.0721 1.0488 -0.0074 0.045 Uiso 1 1 calc R . .
H2B H 0.0678 1.1301 0.0311 0.045 Uiso 1 1 calc R . .
C3 C 0.06532(13) 0.9412(4) 0.09308(12) 0.0331(8) Uani 1 1 d . . .
H3A H 0.0792 1.0263 0.1080 0.040 Uiso 1 1 calc R . .
H3B H 0.0306 0.9519 0.0782 0.040 Uiso 1 1 calc R . .
C4 C 0.07846(13) 0.8306(4) 0.12746(13) 0.0365(9) Uani 1 1 d . . .
H4A H 0.0545 0.7592 0.1155 0.044 Uiso 1 1 calc R . .
H4B H 0.0770 0.8671 0.1539 0.044 Uiso 1 1 calc R . .
C5 C 0.12778(13) 0.5782(4) 0.14903(11) 0.0293(8) Uani 1 1 d . . .
C6 C 0.15024(14) 0.4800(4) 0.13707(12) 0.0353(9) Uani 1 1 d . . .
H6 H 0.1698 0.5035 0.1237 0.042 Uiso 1 1 calc R . .
C7 C 0.14414(16) 0.3462(4) 0.14456(13) 0.0430(10) Uani 1 1 d . . .
H7 H 0.1594 0.2785 0.1362 0.052 Uiso 1 1 calc R . .
C8 C 0.11585(17) 0.3123(4) 0.16421(14) 0.0461(11) Uani 1 1 d . . .
H8 H 0.1119 0.2213 0.1695 0.055 Uiso 1 1 calc R . .
C9 C 0.09342(16) 0.4099(5) 0.17609(15) 0.0504(11) Uani 1 1 d . . .
H9 H 0.0739 0.3862 0.1895 0.060 Uiso 1 1 calc R . .
C10 C 0.09922(15) 0.5425(4) 0.16853(14) 0.0419(10) Uani 1 1 d . . .
H10 H 0.0836 0.6096 0.1767 0.050 Uiso 1 1 calc R . .
C11 C 0.17346(13) 0.8054(4) 0.20123(11) 0.0293(8) Uani 1 1 d . . .
C12 C 0.16864(16) 0.9317(4) 0.21520(13) 0.0415(10) Uani 1 1 d . . .
H12 H 0.1454 0.9910 0.1956 0.050 Uiso 1 1 calc R . .
C13 C 0.19800(18) 0.9708(5) 0.25798(15) 0.0539(12) Uani 1 1 d . . .
H13 H 0.1949 1.0574 0.2677 0.065 Uiso 1 1 calc R . .
C14 C 0.23161(17) 0.8853(5) 0.28647(14) 0.0506(12) Uani 1 1 d . . .
H14 H 0.2513 0.9126 0.3158 0.061 Uiso 1 1 calc R . .
C15 C 0.23690(16) 0.7604(5) 0.27273(13) 0.0474(11) Uani 1 1 d . . .
H15 H 0.2605 0.7018 0.2924 0.057 Uiso 1 1 calc R . .
C16 C 0.20762(14) 0.7202(4) 0.22992(12) 0.0375(9) Uani 1 1 d . . .
H16 H 0.2111 0.6338 0.2203 0.045 Uiso 1 1 calc R . .
C17 C 0.04222(13) 0.8010(4) 0.00998(13) 0.0376(9) Uani 1 1 d . . .
C18 C 0.01058(14) 0.7280(4) 0.01834(15) 0.0430(10) Uani 1 1 d . . .
H18 H 0.0110 0.7341 0.0464 0.052 Uiso 1 1 calc R . .
C19 C -0.02222(16) 0.6448(4) -0.01381(18) 0.0557(13) Uani 1 1 d . . .
H19 H -0.0441 0.5955 -0.0077 0.067 Uiso 1 1 calc R . .
C20 C -0.02260(19) 0.6346(5) -0.05432(18) 0.0671(17) Uani 1 1 d . . .
H20 H -0.0445 0.5771 -0.0761 0.081 Uiso 1 1 calc R . .
C21 C 0.0084(2) 0.7070(6) -0.06325(17) 0.0766(18) Uani 1 1 d . . .
H21 H 0.0077 0.7005 -0.0914 0.092 Uiso 1 1 calc R . .
C22 C 0.04137(18) 0.7910(5) -0.03114(14) 0.0586(13) Uani 1 1 d . . .
H22 H 0.0630 0.8408 -0.0375 0.070 Uiso 1 1 calc R . .
C23 C 0.16918(14) 0.9212(4) -0.00399(12) 0.0347(9) Uani 1 1 d . . .
C24 C 0.13935(16) 0.9901(5) -0.04222(13) 0.0473(11) Uani 1 1 d . . .
H24 H 0.1260 1.0728 -0.0401 0.057 Uiso 1 1 calc R . .
C25 C 0.12937(18) 0.9380(6) -0.08294(15) 0.0610(14) Uani 1 1 d . . .
H25 H 0.1091 0.9848 -0.1089 0.073 Uiso 1 1 calc R . .
C26 C 0.14877(19) 0.8178(5) -0.08608(15) 0.0570(14) Uani 1 1 d . . .
H26 H 0.1409 0.7805 -0.1142 0.068 Uiso 1 1 calc R . .
C27 C 0.17925(18) 0.7522(5) -0.04881(15) 0.0526(12) Uani 1 1 d . . .
H27 H 0.1932 0.6709 -0.0513 0.063 Uiso 1 1 calc R . .
C28 C 0.18992(16) 0.8034(4) -0.00739(14) 0.0396(10) Uani 1 1 d . . .
H28 H 0.2113 0.7579 0.0184 0.047 Uiso 1 1 calc R . .
C29 C 0.23635(13) 1.0743(4) 0.07143(12) 0.0316(8) Uani 1 1 d . . .
C30 C 0.25234(14) 1.1370(4) 0.11201(13) 0.0355(9) Uani 1 1 d . . .
H30 H 0.2341 1.1327 0.1278 0.043 Uiso 1 1 calc R . .
C31 C 0.29427(15) 1.2054(4) 0.12955(14) 0.0428(10) Uani 1 1 d . . .
H31 H 0.3049 1.2485 0.1573 0.051 Uiso 1 1 calc R . .
C32 C 0.32124(15) 1.2116(5) 0.10670(16) 0.0485(11) Uani 1 1 d . . .
H32 H 0.3504 1.2579 0.1188 0.058 Uiso 1 1 calc R . .
C33 C 0.30517(16) 1.1498(5) 0.06648(16) 0.0498(12) Uani 1 1 d . . .
H33 H 0.3236 1.1538 0.0509 0.060 Uiso 1 1 calc R . .
C34 C 0.26274(14) 1.0820(4) 0.04819(14) 0.0403(10) Uani 1 1 d . . .
H34 H 0.2518 1.0412 0.0201 0.048 Uiso 1 1 calc R . .
C35 C 0.23571(12) 0.8160(4) 0.14174(11) 0.0280(8) Uani 1 1 d . . .
C36 C 0.26144(14) 0.8955(4) 0.17823(12) 0.0366(9) Uani 1 1 d . . .
H36 H 0.2468 0.9680 0.1852 0.044 Uiso 1 1 calc R . .
C37 C 0.30897(15) 0.8677(5) 0.20445(14) 0.0466(11) Uani 1 1 d . . .
H37 H 0.3269 0.9224 0.2292 0.056 Uiso 1 1 calc R . .
C38 C 0.32992(14) 0.7615(5) 0.19461(14) 0.0490(12) Uani 1 1 d . . .
H38 H 0.3624 0.7440 0.2124 0.059 Uiso 1 1 calc R . .
C39 C 0.30417(14) 0.6799(4) 0.15906(14) 0.0417(10) Uani 1 1 d . . .
H39 H 0.3187 0.6052 0.1530 0.050 Uiso 1 1 calc R . .
C40 C 0.25658(12) 0.7082(4) 0.13212(12) 0.0300(8) Uani 1 1 d . . .
C41 C 0.22430(14) 0.6287(4) 0.09395(12) 0.0305(8) Uani 1 1 d . . .
C42 C 0.17721(13) 0.6744(3) 0.07286(12) 0.0280(8) Uani 1 1 d . . .
C43 C 0.14409(14) 0.6031(4) 0.03812(12) 0.0345(9) Uani 1 1 d . . .
H43 H 0.1124 0.6336 0.0241 0.041 Uiso 1 1 calc R . .
C44 C 0.15635(17) 0.4871(4) 0.02332(14) 0.0433(10) Uani 1 1 d . . .
H44 H 0.1332 0.4382 -0.0005 0.052 Uiso 1 1 calc R . .
C45 C 0.20291(17) 0.4434(4) 0.04386(15) 0.0452(11) Uani 1 1 d . . .
H45 H 0.2115 0.3646 0.0337 0.054 Uiso 1 1 calc R . .
C46 C 0.23662(16) 0.5132(4) 0.07867(14) 0.0399(10) Uani 1 1 d . . .
H46 H 0.2683 0.4827 0.0923 0.048 Uiso 1 1 calc R . .
B1 B 0.45083(18) 1.2429(7) 0.09788(18) 0.0648(17) Uani 1 1 d D . .
F2 F 0.46551(11) 1.3625(4) 0.08791(12) 0.0818(10) Uani 1 1 d D A .
F3A F 0.4853(2) 1.1483(7) 0.1099(3) 0.0772(10) Uani 0.618(6) 1 d PD A 1
F4A F 0.4093(2) 1.2084(7) 0.0612(2) 0.0772(10) Uani 0.618(6) 1 d PD A 1
F5A F 0.4368(3) 1.2708(6) 0.1314(2) 0.0772(10) Uani 0.618(6) 1 d PD A 1
F3B F 0.4903(5) 1.185(2) 0.1306(6) 0.0772(10) Uani 0.183(5) 1 d PD A 2
F4B F 0.4283(7) 1.204(2) 0.0531(4) 0.0772(10) Uani 0.183(5) 1 d PD A 2
F5B F 0.4155(6) 1.240(2) 0.1093(8) 0.0772(10) Uani 0.183(5) 1 d PD A 2
F3C F 0.4761(7) 1.1348(18) 0.0930(7) 0.0772(10) Uani 0.199(6) 1 d PD A 3
F4C F 0.4063(5) 1.196(2) 0.0800(8) 0.0772(10) Uani 0.199(6) 1 d PD A 3
F5C F 0.4651(7) 1.2592(19) 0.1429(4) 0.0772(10) Uani 0.199(6) 1 d PD A 3

loop_
_atom_site_aniso_label
_atom_site_aniso_U_11
_atom_site_aniso_U_22
_atom_site_aniso_U_33
_atom_site_aniso_U_23
_atom_site_aniso_U_13
_atom_site_aniso_U_12
Pt1 0.02258(8) 0.02032(8) 0.02617(7) -0.00071(6) 0.00871(5) 0.00205(6)
P1 0.0310(5) 0.0231(5) 0.0299(5) 0.0001(4) 0.0140(4) 0.0011(4)
P2 0.0240(5) 0.0269(5) 0.0341(5) 0.0025(4) 0.0080(4) 0.0045(4)
P3 0.0250(5) 0.0232(5) 0.0288(4) -0.0008(4) 0.0105(4) -0.0001(4)
F1 0.0349(12) 0.0235(11) 0.0359(11) -0.0050(9) 0.0151(9) 0.0019(9)
C1 0.037(2) 0.026(2) 0.038(2) 0.0041(16) 0.0159(18) 0.0078(16)
C2 0.035(2) 0.031(2) 0.043(2) 0.0098(18) 0.0137(18) 0.0087(17)
C3 0.0248(19) 0.029(2) 0.043(2) 0.0005(17) 0.0126(16) 0.0050(16)
C4 0.029(2) 0.037(2) 0.045(2) 0.0052(18) 0.0181(18) 0.0043(17)
C5 0.0298(19) 0.022(2) 0.0291(18) -0.0021(15) 0.0068(15) -0.0029(15)
C6 0.042(2) 0.030(2) 0.0301(19) -0.0022(16) 0.0127(17) 0.0029(18)
C7 0.055(3) 0.027(2) 0.036(2) -0.0032(18) 0.011(2) 0.004(2)
C8 0.057(3) 0.025(2) 0.041(2) 0.0044(18) 0.009(2) -0.009(2)
C9 0.050(3) 0.046(3) 0.056(3) 0.007(2) 0.025(2) -0.009(2)
C10 0.045(2) 0.035(2) 0.050(2) 0.003(2) 0.025(2) -0.002(2)
C11 0.032(2) 0.028(2) 0.0277(17) -0.0031(15) 0.0131(16) -0.0053(16)
C12 0.052(3) 0.034(2) 0.040(2) -0.0097(19) 0.022(2) -0.001(2)
C13 0.076(3) 0.046(3) 0.051(3) -0.021(2) 0.038(3) -0.015(3)
C14 0.059(3) 0.057(3) 0.031(2) -0.011(2) 0.015(2) -0.022(2)
C15 0.047(3) 0.051(3) 0.035(2) 0.003(2) 0.0089(19) -0.009(2)
C16 0.045(2) 0.029(2) 0.033(2) -0.0031(17) 0.0132(18) -0.0043(18)
C17 0.027(2) 0.034(2) 0.036(2) 0.0013(17) 0.0003(17) 0.0047(17)
C18 0.029(2) 0.028(2) 0.057(3) 0.002(2) 0.0058(19) 0.0068(17)
C19 0.037(2) 0.029(2) 0.075(3) 0.003(2) 0.002(2) 0.0049(19)
C20 0.058(3) 0.037(3) 0.058(3) -0.003(2) -0.017(3) 0.000(2)
C21 0.084(4) 0.077(4) 0.040(3) -0.010(3) 0.003(3) -0.007(4)
C22 0.057(3) 0.062(3) 0.040(2) -0.002(2) 0.007(2) -0.011(3)
C23 0.037(2) 0.036(2) 0.0328(19) -0.0032(17) 0.0173(17) -0.0039(17)
C24 0.050(3) 0.052(3) 0.038(2) 0.004(2) 0.018(2) 0.007(2)
C25 0.064(3) 0.081(4) 0.037(2) 0.003(3) 0.021(2) 0.000(3)
C26 0.072(3) 0.068(4) 0.041(2) -0.016(2) 0.034(3) -0.021(3)
C27 0.075(3) 0.043(3) 0.059(3) -0.012(2) 0.047(3) -0.008(2)
C28 0.053(3) 0.033(2) 0.043(2) -0.0019(18) 0.031(2) -0.0009(19)
C29 0.034(2) 0.024(2) 0.038(2) 0.0023(16) 0.0177(17) 0.0026(16)
C30 0.038(2) 0.032(2) 0.039(2) 0.0023(17) 0.0197(18) -0.0019(17)
C31 0.041(2) 0.038(2) 0.046(2) -0.008(2) 0.017(2) -0.0061(19)
C32 0.036(2) 0.047(3) 0.065(3) -0.007(2) 0.025(2) -0.009(2)
C33 0.048(3) 0.051(3) 0.064(3) -0.012(2) 0.038(2) -0.011(2)
C34 0.040(2) 0.041(3) 0.046(2) -0.008(2) 0.025(2) -0.0040(19)
C35 0.0252(18) 0.029(2) 0.0269(17) 0.0045(15) 0.0093(15) -0.0016(15)
C36 0.036(2) 0.037(2) 0.036(2) 0.0022(18) 0.0143(18) -0.0037(18)
C37 0.031(2) 0.060(3) 0.035(2) 0.006(2) 0.0027(18) -0.009(2)
C38 0.023(2) 0.066(3) 0.049(2) 0.021(2) 0.0089(19) 0.003(2)
C39 0.032(2) 0.048(3) 0.050(2) 0.020(2) 0.022(2) 0.0129(19)
C40 0.0261(19) 0.031(2) 0.0340(19) 0.0099(16) 0.0148(16) 0.0033(16)
C41 0.038(2) 0.024(2) 0.038(2) 0.0079(16) 0.0247(18) 0.0067(16)
C42 0.035(2) 0.0208(19) 0.0327(19) -0.0010(15) 0.0192(16) 0.0026(15)
C43 0.041(2) 0.028(2) 0.036(2) -0.0016(17) 0.0179(18) 0.0010(17)
C44 0.063(3) 0.030(2) 0.046(2) -0.0075(19) 0.032(2) -0.007(2)
C45 0.071(3) 0.023(2) 0.061(3) -0.001(2) 0.047(3) 0.004(2)
C46 0.046(2) 0.030(2) 0.055(2) 0.0090(19) 0.033(2) 0.0118(19)
B1 0.037(3) 0.091(5) 0.067(4) 0.013(4) 0.024(3) 0.005(3)
F2 0.0524(18) 0.093(3) 0.105(3) 0.026(2) 0.0396(18) -0.0033(17)
F3A 0.0466(18) 0.098(2) 0.082(3) 0.0085(19) 0.0248(19) -0.0013(16)
F4A 0.0466(18) 0.098(2) 0.082(3) 0.0085(19) 0.0248(19) -0.0013(16)
F5A 0.0466(18) 0.098(2) 0.082(3) 0.0085(19) 0.0248(19) -0.0013(16)
F3B 0.0466(18) 0.098(2) 0.082(3) 0.0085(19) 0.0248(19) -0.0013(16)
F4B 0.0466(18) 0.098(2) 0.082(3) 0.0085(19) 0.0248(19) -0.0013(16)
F5B 0.0466(18) 0.098(2) 0.082(3) 0.0085(19) 0.0248(19) -0.0013(16)
F3C 0.0466(18) 0.098(2) 0.082(3) 0.0085(19) 0.0248(19) -0.0013(16)
F4C 0.0466(18) 0.098(2) 0.082(3) 0.0085(19) 0.0248(19) -0.0013(16)
F5C 0.0466(18) 0.098(2) 0.082(3) 0.0085(19) 0.0248(19) -0.0013(16)

loop_
_atom_type_symbol
_atom_type_description
_atom_type_scat_dispersion_real
_atom_type_scat_dispersion_imag
_atom_type_scat_source
C C 0.0033 0.0016 'International Tables Vol C Tables 4.2.6.8 and 6.1.1.4'
H H 0.0000 0.0000 'International Tables Vol C Tables 4.2.6.8 and 6.1.1.4'
O O 0.0106 0.0060 'International Tables Vol C Tables 4.2.6.8 and 6.1.1.4'
F F 0.0171 0.0103 'International Tables Vol C Tables 4.2.6.8 and 6.1.1.4'
P P 0.1023 0.0942 'International Tables Vol C Tables 4.2.6.8 and 6.1.1.4'
Pt Pt -1.7033 8.3905 'International Tables Vol C Tables 4.2.6.8 and 6.1.1.4'
B B 0.0013 0.0007 'International Tables Vol C Tables 4.2.6.8 and 6.1.1.4'
N N 0.0061 0.0033 'International Tables Vol C Tables 4.2.6.8 and 6.1.1.4'

loop_
_geom_angle_atom_site_label_1
_geom_angle_atom_site_label_2
_geom_angle_atom_site_label_3
_geom_angle
C42 Pt1 C35 80.66(15)
C42 Pt1 F1 172.72(12)
C35 Pt1 F1 92.10(12)
C42 Pt1 P3 98.22(10)
C35 Pt1 P3 93.80(10)
F1 Pt1 P3 82.94(6)
C42 Pt1 P1 95.35(10)
C35 Pt1 P1 96.34(10)
F1 Pt1 P1 84.62(6)
P3 Pt1 P1 164.21(3)
C42 Pt1 P2 106.06(11)
C35 Pt1 P2 173.28(11)
F1 Pt1 P2 81.18(6)
P3 Pt1 P2 85.25(3)
P1 Pt1 P2 83.27(3)
C29 P1 C23 107.51(18)
C29 P1 C1 104.82(18)
C23 P1 C1 106.75(18)
C29 P1 Pt1 117.71(12)
C23 P1 Pt1 117.81(13)
C1 P1 Pt1 100.63(13)
C17 P2 C3 107.67(19)
C17 P2 C2 106.35(19)
C3 P2 C2 108.07(19)
C17 P2 Pt1 125.87(13)
C3 P2 Pt1 101.14(12)
C2 P2 Pt1 106.76(13)
C11 P3 C5 103.57(17)
C11 P3 C4 106.98(19)
C5 P3 C4 104.15(18)
C11 P3 Pt1 110.87(12)
C5 P3 Pt1 124.55(12)
C4 P3 Pt1 105.52(13)
C2 C1 P1 112.9(3)
C2 C1 H1A 109.0
P1 C1 H1A 109.0
C2 C1 H1B 109.0
P1 C1 H1B 109.0
H1A C1 H1B 107.8
C1 C2 P2 113.1(3)
C1 C2 H2A 109.0
P2 C2 H2A 109.0
C1 C2 H2B 109.0
P2 C2 H2B 109.0
H2A C2 H2B 107.8
C4 C3 P2 112.0(3)
C4 C3 H3A 109.2
P2 C3 H3A 109.2
C4 C3 H3B 109.2
P2 C3 H3B 109.2
H3A C3 H3B 107.9
C3 C4 P3 115.4(3)
C3 C4 H4A 108.4
P3 C4 H4A 108.4
C3 C4 H4B 108.4
P3 C4 H4B 108.4
H4A C4 H4B 107.5
C6 C5 C10 119.4(4)
C6 C5 P3 123.1(3)
C10 C5 P3 117.2(3)
C5 C6 C7 120.0(4)
C5 C6 H6 120.0
C7 C6 H6 120.0
C8 C7 C6 119.9(4)
C8 C7 H7 120.1
C6 C7 H7 120.1
C9 C8 C7 120.2(4)
C9 C8 H8 119.9
C7 C8 H8 119.9
C8 C9 C10 120.1(4)
C8 C9 H9 120.0
C10 C9 H9 120.0
C9 C10 C5 120.4(4)
C9 C10 H10 119.8
C5 C10 H10 119.8
C16 C11 C12 119.8(3)
C16 C11 P3 120.0(3)
C12 C11 P3 120.2(3)
C11 C12 C13 119.5(4)
C11 C12 H12 120.2
C13 C12 H12 120.2
C14 C13 C12 120.5(4)
C14 C13 H13 119.8
C12 C13 H13 119.8
C13 C14 C15 120.4(4)
C13 C14 H14 119.8
C15 C14 H14 119.8
C14 C15 C16 119.6(4)
C14 C15 H15 120.2
C16 C15 H15 120.2
C11 C16 C15 120.2(4)
C11 C16 H16 119.9
C15 C16 H16 119.9
C18 C17 C22 119.0(4)
C18 C17 P2 121.3(3)
C22 C17 P2 119.7(4)
C17 C18 C19 121.0(5)
C17 C18 H18 119.5
C19 C18 H18 119.5
C20 C19 C18 119.7(5)
C20 C19 H19 120.2
C18 C19 H19 120.2
C21 C20 C19 120.0(5)
C21 C20 H20 120.0
C19 C20 H20 120.0
C20 C21 C22 120.6(5)
C20 C21 H21 119.7
C22 C21 H21 119.7
C17 C22 C21 119.7(5)
C17 C22 H22 120.1
C21 C22 H22 120.1
C28 C23 C24 119.6(4)
C28 C23 P1 120.7(3)
C24 C23 P1 119.8(3)
C25 C24 C23 120.1(5)
C25 C24 H24 120.0
C23 C24 H24 120.0
C24 C25 C26 120.0(5)
C24 C25 H25 120.0
C26 C25 H25 120.0
C27 C26 C25 120.2(4)
C27 C26 H26 119.9
C25 C26 H26 119.9
C26 C27 C28 120.6(5)
C26 C27 H27 119.7
C28 C27 H27 119.7
C23 C28 C27 119.5(4)
C23 C28 H28 120.3
C27 C28 H28 120.3
C34 C29 C30 119.7(4)
C34 C29 P1 121.7(3)
C30 C29 P1 118.6(3)
C31 C30 C29 120.5(4)
C31 C30 H30 119.7
C29 C30 H30 119.7
C30 C31 C32 120.0(4)
C30 C31 H31 120.0
C32 C31 H31 120.0
C33 C32 C31 119.2(4)
C33 C32 H32 120.4
C31 C32 H32 120.4
C32 C33 C34 121.4(4)
C32 C33 H33 119.3
C34 C33 H33 119.3
C33 C34 C29 119.1(4)
C33 C34 H34 120.4
C29 C34 H34 120.4
C40 C35 C36 120.5(3)
C40 C35 Pt1 114.9(3)
C36 C35 Pt1 124.6(3)
C35 C36 C37 119.3(4)
C35 C36 H36 120.3
C37 C36 H36 120.3
C38 C37 C36 120.2(4)
C38 C37 H37 119.9
C36 C37 H37 119.9
C37 C38 C39 120.7(4)
C37 C38 H38 119.7
C39 C38 H38 119.7
C38 C39 C40 119.5(4)
C38 C39 H39 120.2
C40 C39 H39 120.2
C35 C40 C39 119.7(4)
C35 C40 C41 114.4(3)
C39 C40 C41 125.9(4)
C46 C41 C42 119.4(4)
C46 C41 C40 125.1(4)
C42 C41 C40 115.5(3)
C43 C42 C41 119.6(3)
C43 C42 Pt1 126.1(3)
C41 C42 Pt1 114.3(3)
C42 C43 C44 120.9(4)
C42 C43 H43 119.5
C44 C43 H43 119.5
C43 C44 C45 119.3(4)
C43 C44 H44 120.4
C45 C44 H44 120.4
C46 C45 C44 120.8(4)
C46 C45 H45 119.6
C44 C45 H45 119.6
C45 C46 C41 120.1(4)
C45 C46 H46 119.9
C41 C46 H46 119.9
F5B B1 F4C 43.9(11)
F5B B1 F3A 124.1(10)
F4C B1 F3A 115.5(11)
F5B B1 F3B 109.4(12)
F4C B1 F3B 127.3(14)
F3A B1 F3B 31.7(9)
F5B B1 F2 120.5(11)
F4C B1 F2 126.4(10)
F3A B1 F2 111.2(5)
F3B B1 F2 106.2(10)
F5B B1 F4A 71.0(11)
F4C B1 F4A 29.4(9)
F3A B1 F4A 113.9(6)
F3B B1 F4A 140.6(12)
F2 B1 F4A 106.6(5)
F5B B1 F5C 65.6(12)
F4C B1 F5C 107.0(12)
F3A B1 F5C 86.2(9)
F3B B1 F5C 55.5(12)
F2 B1 F5C 100.9(9)
F4A B1 F5C 136.0(9)
F5B B1 F3C 127.8(14)
F4C B1 F3C 102.5(13)
F3A B1 F3C 22.1(8)
F3B B1 F3C 53.7(12)
F2 B1 F3C 111.6(10)
F4A B1 F3C 93.7(9)
F5C B1 F3C 107.4(12)
F5B B1 F4B 102.8(13)
F4C B1 F4B 59.9(12)
F3A B1 F4B 94.6(10)
F3B B1 F4B 126.3(13)
F2 B1 F4B 92.1(9)
F4A B1 F4B 31.9(7)
F5C B1 F4B 165.8(12)
F3C B1 F4B 72.5(12)
F5B B1 F5A 34.0(10)
F4C B1 F5A 77.7(10)
F3A B1 F5A 113.3(5)
F3B B1 F5A 86.2(10)
F2 B1 F5A 106.6(5)
F4A B1 F5A 104.7(5)
F5C B1 F5A 33.3(7)
F3C B1 F5A 130.3(10)
F4B B1 F5A 136.6(9)

loop_
_geom_bond_atom_site_label_1
_geom_bond_atom_site_label_2
_geom_bond_distance
Pt1 C42 2.031(3)
Pt1 C35 2.070(3)
Pt1 F1 2.097(2)
Pt1 P3 2.3492(9)
Pt1 P1 2.3569(10)
Pt1 P2 2.3775(9)
P1 C29 1.814(4)
P1 C23 1.817(4)
P1 C1 1.831(4)
P2 C17 1.816(4)
P2 C3 1.824(4)
P2 C2 1.836(4)
P3 C11 1.813(4)
P3 C5 1.819(4)
P3 C4 1.850(4)
C1 C2 1.527(5)
C1 H1A 0.9900
C1 H1B 0.9900
C2 H2A 0.9900
C2 H2B 0.9900
C3 C4 1.528(5)
C3 H3A 0.9900
C3 H3B 0.9900
C4 H4A 0.9900
C4 H4B 0.9900
C5 C6 1.380(5)
C5 C10 1.389(5)
C6 C7 1.397(6)
C6 H6 0.9500
C7 C8 1.382(6)
C7 H7 0.9500
C8 C9 1.374(7)
C8 H8 0.9500
C9 C10 1.383(6)
C9 H9 0.9500
C10 H10 0.9500
C11 C16 1.382(5)
C11 C12 1.385(5)
C12 C13 1.386(6)
C12 H12 0.9500
C13 C14 1.373(7)
C13 H13 0.9500
C14 C15 1.374(7)
C14 H14 0.9500
C15 C16 1.389(5)
C15 H15 0.9500
C16 H16 0.9500
C17 C18 1.372(6)
C17 C22 1.390(6)
C18 C19 1.398(6)
C18 H18 0.9500
C19 C20 1.375(8)
C19 H19 0.9500
C20 C21 1.363(8)
C20 H20 0.9500
C21 C22 1.405(7)
C21 H21 0.9500
C22 H22 0.9500
C23 C28 1.383(6)
C23 C24 1.399(6)
C24 C25 1.376(6)
C24 H24 0.9500
C25 C26 1.380(7)
C25 H25 0.9500
C26 C27 1.369(7)
C26 H26 0.9500
C27 C28 1.390(6)
C27 H27 0.9500
C28 H28 0.9500
C29 C34 1.388(5)
C29 C30 1.388(5)
C30 C31 1.374(6)
C30 H30 0.9500
C31 C32 1.392(6)
C31 H31 0.9500
C32 C33 1.373(6)
C32 H32 0.9500
C33 C34 1.384(6)
C33 H33 0.9500
C34 H34 0.9500
C35 C40 1.383(5)
C35 C36 1.390(5)
C36 C37 1.394(6)
C36 H36 0.9500
C37 C38 1.375(7)
C37 H37 0.9500
C38 C39 1.383(6)
C38 H38 0.9500
C39 C40 1.400(5)
C39 H39 0.9500
C40 C41 1.475(5)
C41 C46 1.396(5)
C41 C42 1.414(5)
C42 C43 1.377(5)
C43 C44 1.391(6)
C43 H43 0.9500
C44 C45 1.393(6)
C44 H44 0.9500
C45 C46 1.378(6)
C45 H45 0.9500
C46 H46 0.9500
B1 F5B 1.343(12)
B1 F4C 1.349(12)
B1 F3A 1.367(8)
B1 F3B 1.377(13)
B1 F2 1.383(6)
B1 F4A 1.392(7)
B1 F5C 1.397(12)
B1 F3C 1.402(13)
B1 F4B 1.416(13)
B1 F5A 1.426(7)

loop_
_geom_torsion_atom_site_label_1
_geom_torsion_atom_site_label_2
_geom_torsion_atom_site_label_3
_geom_torsion_atom_site_label_4
_geom_torsion
C42 Pt1 P1 C29 -103.92(18)
C35 Pt1 P1 C29 -22.75(17)
F1 Pt1 P1 C29 68.77(15)
P3 Pt1 P1 C29 106.88(18)
P2 Pt1 P1 C29 150.49(14)
C42 Pt1 P1 C23 27.48(18)
C35 Pt1 P1 C23 108.64(18)
F1 Pt1 P1 C23 -159.83(16)
P3 Pt1 P1 C23 -121.73(18)
P2 Pt1 P1 C23 -78.11(15)
C42 Pt1 P1 C1 142.97(17)
C35 Pt1 P1 C1 -135.86(17)
F1 Pt1 P1 C1 -44.33(14)
P3 Pt1 P1 C1 -6.23(19)
P2 Pt1 P1 C1 37.38(13)
C42 Pt1 P2 C17 9.8(2)
C35 Pt1 P2 C17 -169.5(9)
F1 Pt1 P2 C17 -170.95(19)
P3 Pt1 P2 C17 -87.38(18)
P1 Pt1 P2 C17 103.48(18)
C42 Pt1 P2 C3 131.43(17)
C35 Pt1 P2 C3 -47.9(9)
F1 Pt1 P2 C3 -49.34(14)
P3 Pt1 P2 C3 34.23(13)
P1 Pt1 P2 C3 -134.92(14)
C42 Pt1 P2 C2 -115.65(18)
C35 Pt1 P2 C2 65.0(9)
F1 Pt1 P2 C2 63.57(16)
P3 Pt1 P2 C2 147.14(15)
P1 Pt1 P2 C2 -22.00(15)
C42 Pt1 P3 C11 121.32(17)
C35 Pt1 P3 C11 40.22(17)
F1 Pt1 P3 C11 -51.44(15)
P1 Pt1 P3 C11 -89.69(18)
P2 Pt1 P3 C11 -133.11(14)
C42 Pt1 P3 C5 -3.25(18)
C35 Pt1 P3 C5 -84.35(17)
F1 Pt1 P3 C5 -176.00(15)
P1 Pt1 P3 C5 145.74(17)
P2 Pt1 P3 C5 102.32(14)
C42 Pt1 P3 C4 -123.20(18)
C35 Pt1 P3 C4 155.69(18)
F1 Pt1 P3 C4 64.04(15)
P1 Pt1 P3 C4 25.8(2)
P2 Pt1 P3 C4 -17.63(14)
C29 P1 C1 C2 -174.9(3)
C23 P1 C1 C2 71.2(3)
Pt1 P1 C1 C2 -52.3(3)
P1 C1 C2 P2 36.9(4)
C17 P2 C2 C1 -139.5(3)
C3 P2 C2 C1 105.1(3)
Pt1 P2 C2 C1 -3.0(3)
C17 P2 C3 C4 84.6(3)
C2 P2 C3 C4 -160.9(3)
Pt1 P2 C3 C4 -49.0(3)
P2 C3 C4 P3 38.2(4)
C11 P3 C4 C3 110.9(3)
C5 P3 C4 C3 -139.8(3)
Pt1 P3 C4 C3 -7.2(3)
C11 P3 C5 C6 -105.4(3)
C4 P3 C5 C6 142.8(3)
Pt1 P3 C5 C6 22.2(4)
C11 P3 C5 C10 69.5(3)
C4 P3 C5 C10 -42.2(3)
Pt1 P3 C5 C10 -162.8(2)
C10 C5 C6 C7 0.0(5)
P3 C5 C6 C7 174.9(3)
C5 C6 C7 C8 -0.4(6)
C6 C7 C8 C9 0.5(6)
C7 C8 C9 C10 -0.2(7)
C8 C9 C10 C5 -0.2(7)
C6 C5 C10 C9 0.3(6)
P3 C5 C10 C9 -174.9(3)
C5 P3 C11 C16 37.0(4)
C4 P3 C11 C16 146.6(3)
Pt1 P3 C11 C16 -98.8(3)
C5 P3 C11 C12 -146.3(3)
C4 P3 C11 C12 -36.7(4)
Pt1 P3 C11 C12 77.9(3)
C16 C11 C12 C13 -0.4(6)
P3 C11 C12 C13 -177.1(3)
C11 C12 C13 C14 -0.2(7)
C12 C13 C14 C15 0.8(7)
C13 C14 C15 C16 -0.8(7)
C12 C11 C16 C15 0.4(6)
P3 C11 C16 C15 177.1(3)
C14 C15 C16 C11 0.2(6)
C3 P2 C17 C18 -20.9(4)
C2 P2 C17 C18 -136.6(3)
Pt1 P2 C17 C18 97.8(3)
C3 P2 C17 C22 160.9(4)
C2 P2 C17 C22 45.3(4)
Pt1 P2 C17 C22 -80.4(4)
C22 C17 C18 C19 -0.1(6)
P2 C17 C18 C19 -178.3(3)
C17 C18 C19 C20 0.7(6)
C18 C19 C20 C21 -1.0(7)
C19 C20 C21 C22 0.9(9)
C18 C17 C22 C21 0.0(7)
P2 C17 C22 C21 178.2(4)
C20 C21 C22 C17 -0.4(9)
C29 P1 C23 C28 81.3(4)
C1 P1 C23 C28 -166.7(3)
Pt1 P1 C23 C28 -54.6(4)
C29 P1 C23 C24 -98.6(4)
C1 P1 C23 C24 13.4(4)
Pt1 P1 C23 C24 125.5(3)
C28 C23 C24 C25 2.5(7)
P1 C23 C24 C25 -177.6(4)
C23 C24 C25 C26 0.0(8)
C24 C25 C26 C27 -2.3(8)
C25 C26 C27 C28 2.0(7)
C24 C23 C28 C27 -2.7(6)
P1 C23 C28 C27 177.4(3)
C26 C27 C28 C23 0.5(7)
C23 P1 C29 C34 0.0(4)
C1 P1 C29 C34 -113.3(4)
Pt1 P1 C29 C34 135.9(3)
C23 P1 C29 C30 178.5(3)
C1 P1 C29 C30 65.1(3)
Pt1 P1 C29 C30 -45.6(3)
C34 C29 C30 C31 -0.7(6)
P1 C29 C30 C31 -179.2(3)
C29 C30 C31 C32 -0.4(7)
C30 C31 C32 C33 0.6(7)
C31 C32 C33 C34 0.1(8)
C32 C33 C34 C29 -1.2(7)
C30 C29 C34 C33 1.4(6)
P1 C29 C34 C33 179.9(3)
C42 Pt1 C35 C40 4.9(3)
F1 Pt1 C35 C40 -174.3(3)
P3 Pt1 C35 C40 102.6(3)
P1 Pt1 C35 C40 -89.5(3)
P2 Pt1 C35 C40 -175.8(7)
C42 Pt1 C35 C36 -176.0(3)
F1 Pt1 C35 C36 4.8(3)
P3 Pt1 C35 C36 -78.3(3)
P1 Pt1 C35 C36 89.6(3)
P2 Pt1 C35 C36 3.3(11)
C40 C35 C36 C37 1.8(6)
Pt1 C35 C36 C37 -177.3(3)
C35 C36 C37 C38 -1.0(6)
C36 C37 C38 C39 -0.8(7)
C37 C38 C39 C40 1.8(6)
C36 C35 C40 C39 -0.8(6)
Pt1 C35 C40 C39 178.3(3)
C36 C35 C40 C41 176.7(3)
Pt1 C35 C40 C41 -4.2(4)
C38 C39 C40 C35 -1.0(6)
C38 C39 C40 C41 -178.2(4)
C35 C40 C41 C46 -177.9(4)
C39 C40 C41 C46 -0.6(6)
C35 C40 C41 C42 0.2(5)
C39 C40 C41 C42 177.6(4)
C46 C41 C42 C43 1.1(5)
C40 C41 C42 C43 -177.1(3)
C46 C41 C42 Pt1 -177.9(3)
C40 C41 C42 Pt1 3.9(4)
C35 Pt1 C42 C43 176.4(3)
F1 Pt1 C42 C43 -177(6)
P3 Pt1 C42 C43 83.9(3)
P1 Pt1 C42 C43 -88.0(3)
P2 Pt1 C42 C43 -3.5(3)
C35 Pt1 C42 C41 -4.7(3)
F1 Pt1 C42 C41 1.5(11)
P3 Pt1 C42 C41 -97.2(3)
P1 Pt1 C42 C41 90.9(3)
P2 Pt1 C42 C41 175.4(2)
C41 C42 C43 C44 -0.3(6)
Pt1 C42 C43 C44 178.6(3)
C42 C43 C44 C45 -0.5(6)
C43 C44 C45 C46 0.5(6)
C44 C45 C46 C41 0.4(6)
C42 C41 C46 C45 -1.1(6)
C40 C41 C46 C45 176.9(4)

loop_
_platon_squeeze_void_nr
_platon_squeeze_void_average_x
_platon_squeeze_void_average_y
_platon_squeeze_void_average_z
_platon_squeeze_void_volume
_platon_squeeze_void_count_electrons
_platon_squeeze_void_content
1 0.000 0.140 0.250 533 53 ' '
2 0.000 0.850 0.750 533 53 ' '
3 0.500 0.178 0.250 533 53 ' '
4 0.500 0.821 0.750 534 53 ' '
